data_8100024
loop_
_publ_author_name
'Yu, Ming-Xin'

_publ_section_title
;
Crystal structure of 3-diphenylamino-benzo[de]anthracen-7-one, C~29~H~19~NO
;
_journal_issue 2
_journal_name_full 'Zeitschrift f\"ur Kristallographie - New Crystal Structures'
_journal_page_first 114
_journal_page_last 116
_journal_volume 219
_journal_year 2004
_chemical_formula_sum 'C29 H19 N O'
_chemical_formula_weight 397.45
_space_group_IT_number 14
_symmetry_cell_setting monoclinic
_symmetry_space_group_name_Hall '-P 2ybc'
_symmetry_space_group_name_H-M 'P 1 21/c 1'
_cell_angle_alpha 90.00
_cell_angle_beta 90.986(4)
_cell_angle_gamma 90.00
_cell_formula_units_Z 8
_cell_length_a 23.218(4)
_cell_length_b 14.748(2)
_cell_length_c 12.094(2)
_cell_measurement_temperature 293(2)
_cell_volume 4140.5(12)
_diffrn_ambient_temperature 293(2)
_exptl_crystal_density_diffrn 1.275
_cod_original_sg_symbol_H-M 'P 21/c'
_cod_database_code 8100024

loop_
_symmetry_equiv_pos_as_xyz
'x, y, z'
'-x, y+1/2, -z+1/2'
'-x, -y, -z'
'x, -y-1/2, z-1/2'

loop_
_atom_site_label
_atom_site_type_symbol
_atom_site_fract_x
_atom_site_fract_y
_atom_site_fract_z
_atom_site_U_iso_or_equiv
_atom_site_adp_type
_atom_site_occupancy
_atom_site_symmetry_multiplicity
_atom_site_Wyckoff_symbol
_atom_site_calc_flag
_atom_site_refinement_flags
_atom_site_disorder_assembly
_atom_site_disorder_group
O1 O 0.05772(9) 0.56935(13) 0.66845(16) 0.0908(8) Uani 1 4 e d . . .
O2 O 0.48112(9) 0.46866(13) -0.22171(16) 0.0887(8) Uani 1 4 e d . . .
N1 N 0.17266(10) 0.33469(14) 0.19096(17) 0.0588(7) Uani 1 4 e d . . .
N2 N 0.32844(10) 0.60886(14) 0.26973(19) 0.0619(7) Uani 1 4 e d . . .
C1 C 0.09730(11) 0.41815(17) 0.4454(2) 0.0472(7) Uani 1 4 e d . . .
C2 C 0.13352(11) 0.41782(17) 0.3505(2) 0.0490(8) Uani 1 4 e d . . .
C3 C 0.16427(12) 0.49708(19) 0.3255(2) 0.0580(9) Uani 1 4 e d . . .
C4 C 0.15851(12) 0.57430(18) 0.3853(2) 0.0640(9) Uani 1 4 e d . . .
C5 C 0.12305(12) 0.57517(17) 0.4768(2) 0.0617(9) Uani 1 4 e d . . .
C6 C 0.09392(12) 0.49878(18) 0.5085(2) 0.0525(8) Uani 1 4 e d . . .
C7 C 0.05887(13) 0.5011(2) 0.6093(2) 0.0645(9) Uani 1 4 e d . . .
C8 C 0.02636(12) 0.4189(2) 0.6375(2) 0.0589(8) Uani 1 4 e d . . .
C9 C -0.00818(14) 0.4195(2) 0.7317(2) 0.0767(10) Uani 1 4 e d . . .
C10 C -0.03980(15) 0.3453(3) 0.7595(3) 0.0923(12) Uani 1 4 e d . . .
C11 C -0.03772(14) 0.2685(2) 0.6955(3) 0.0862(11) Uani 1 4 e d . . .
C12 C -0.00372(13) 0.26579(18) 0.6031(2) 0.0715(10) Uani 1 4 e d . . .
C13 C 0.02938(12) 0.34055(19) 0.5722(2) 0.0552(8) Uani 1 4 e d . . .
C14 C 0.06647(11) 0.33843(18) 0.4742(2) 0.0513(8) Uani 1 4 e d . . .
C15 C 0.07293(11) 0.26186(16) 0.4113(2) 0.0567(8) Uani 1 4 e d . . .
C16 C 0.10812(12) 0.26142(17) 0.3183(2) 0.0574(8) Uani 1 4 e d . . .
C17 C 0.13737(11) 0.33701(18) 0.2867(2) 0.0529(8) Uani 1 4 e d . . .
C18 C 0.15746(13) 0.38881(17) 0.0985(2) 0.0549(8) Uani 1 4 e d . . .
C19 C 0.19732(13) 0.40517(18) 0.0163(2) 0.0664(9) Uani 1 4 e d . . .
C20 C 0.18269(17) 0.4586(2) -0.0739(3) 0.0824(11) Uani 1 4 e d . . .
C21 C 0.12975(18) 0.4987(2) -0.0814(3) 0.0870(12) Uani 1 4 e d . . .
C22 C 0.09059(14) 0.4838(2) 0.0006(3) 0.0797(10) Uani 1 4 e d . . .
C23 C 0.10346(14) 0.42869(18) 0.0891(2) 0.0653(9) Uani 1 4 e d . . .
C24 C 0.21120(13) 0.25978(18) 0.1837(2) 0.0544(8) Uani 1 4 e d . . .
C25 C 0.24840(13) 0.24274(18) 0.2716(2) 0.0611(9) Uani 1 4 e d . . .
C26 C 0.28570(13) 0.1699(2) 0.2668(3) 0.0746(10) Uani 1 4 e d . . .
C27 C 0.28670(16) 0.1149(2) 0.1763(3) 0.0876(12) Uani 1 4 e d . . .
C28 C 0.24955(17) 0.1312(2) 0.0898(3) 0.0834(12) Uani 1 4 e d . . .
C29 C 0.21165(13) 0.20341(19) 0.0918(2) 0.0660(9) Uani 1 4 e d . . .
C30 C 0.39675(11) 0.49501(17) 0.0264(2) 0.0464(7) Uani 1 4 e d . . .
C31 C 0.37769(11) 0.56522(17) 0.0976(2) 0.0507(8) Uani 1 4 e d . . .
C32 C 0.39376(12) 0.65550(18) 0.0758(2) 0.0631(9) Uani 1 4 e d . . .
C33 C 0.42652(13) 0.67637(18) -0.0132(3) 0.0734(10) Uani 1 4 e d . . .
C34 C 0.44444(12) 0.6084(2) -0.0842(2) 0.0659(9) Uani 1 4 e d . . .
C35 C 0.43020(11) 0.51921(18) -0.0658(2) 0.0522(8) Uani 1 4 e d . . .
C36 C 0.45178(12) 0.4483(2) -0.1414(2) 0.0610(9) Uani 1 4 e d . . .
C37 C 0.43728(11) 0.35333(19) -0.1168(2) 0.0570(8) Uani 1 4 e d . . .
C38 C 0.45683(13) 0.2847(2) -0.1871(2) 0.0775(10) Uani 1 4 e d . . .
C39 C 0.44511(14) 0.1958(2) -0.1654(3) 0.0934(12) Uani 1 4 e d . . .
C40 C 0.41393(15) 0.17265(19) -0.0739(3) 0.0872(11) Uani 1 4 e d . . .
C41 C 0.39413(12) 0.23875(19) -0.0034(2) 0.0722(10) Uani 1 4 e d . . .
C42 C 0.40529(11) 0.33095(18) -0.0240(2) 0.0546(8) Uani 1 4 e d . . .
C43 C 0.38363(11) 0.40286(16) 0.0492(2) 0.0490(7) Uani 1 4 e d . . .
C44 C 0.35103(12) 0.38388(16) 0.1396(2) 0.0611(9) Uani 1 4 e d . . .
C45 C 0.33219(12) 0.4524(2) 0.2102(2) 0.0649(9) Uani 1 4 e d . . .
C46 C 0.34479(12) 0.54141(18) 0.1912(2) 0.0558(8) Uani 1 4 e d . . .
C47 C 0.28575(14) 0.67390(19) 0.2443(3) 0.0577(9) Uani 1 4 e d . . .
C48 C 0.24813(16) 0.6604(2) 0.1565(3) 0.0740(10) Uani 1 4 e d . . .
C49 C 0.20518(16) 0.7244(3) 0.1340(3) 0.0937(12) Uani 1 4 e d . . .
C50 C 0.19930(18) 0.7987(3) 0.1988(4) 0.1070(15) Uani 1 4 e d . . .
C51 C 0.23710(19) 0.8129(2) 0.2843(3) 0.0952(13) Uani 1 4 e d . . .
C52 C 0.28053(14) 0.7516(2) 0.3073(2) 0.0742(10) Uani 1 4 e d . . .
C53 C 0.35322(14) 0.60109(16) 0.3770(3) 0.0553(8) Uani 1 4 e d . . .
C54 C 0.41127(16) 0.58487(17) 0.3878(3) 0.0715(10) Uani 1 4 e d . . .
C55 C 0.43616(18) 0.5767(2) 0.4918(5) 0.1079(16) Uani 1 4 e d . . .
C56 C 0.4052(3) 0.5858(3) 0.5835(4) 0.126(2) Uani 1 4 e d . . .
C57 C 0.3475(2) 0.6012(2) 0.5742(3) 0.0999(15) Uani 1 4 e d . . .
C58 C 0.32091(14) 0.60740(18) 0.4725(3) 0.0724(10) Uani 1 4 e d . . .
H3A H 0.1895 0.4957 0.2611 0.080 Uiso 1 4 e d . . .
H4A H 0.1792 0.6306 0.3655 0.080 Uiso 1 4 e d . . .
H5A H 0.1174 0.6311 0.5181 0.080 Uiso 1 4 e d . . .
H9A H -0.0083 0.4774 0.7669 0.080 Uiso 1 4 e d . . .
H10A H -0.0630 0.3466 0.8242 0.080 Uiso 1 4 e d . . .
H11A H -0.0599 0.2129 0.7152 0.080 Uiso 1 4 e d . . .
H12A H -0.0033 0.2106 0.5582 0.080 Uiso 1 4 e d . . .
H15A H 0.0523 0.2083 0.4274 0.080 Uiso 1 4 e d . . .
H16A H 0.1124 0.2061 0.2735 0.080 Uiso 1 4 e d . . .
H19A H 0.2357 0.3779 0.0212 0.080 Uiso 1 4 e d . . .
H20A H 0.2119 0.4691 -0.1320 0.080 Uiso 1 4 e d . . .
H21A H 0.1175 0.5318 -0.1415 0.080 Uiso 1 4 e d . . .
H22A H 0.0550 0.5092 -0.0062 0.080 Uiso 1 4 e d . . .
H23A H 0.0746 0.4166 0.1481 0.080 Uiso 1 4 e d . . .
H25A H 0.2495 0.2846 0.3380 0.080 Uiso 1 4 e d . . .
H26A H 0.3132 0.1617 0.3347 0.080 Uiso 1 4 e d . . .
H27A H 0.3155 0.0645 0.1723 0.080 Uiso 1 4 e d . . .
H28A H 0.2487 0.0919 0.0222 0.080 Uiso 1 4 e d . . .
H29A H 0.1848 0.2162 0.0319 0.080 Uiso 1 4 e d . . .
H32A H 0.3803 0.7035 0.1262 0.080 Uiso 1 4 e d . . .
H33A H 0.4379 0.7384 -0.0233 0.080 Uiso 1 4 e d . . .
H34A H 0.4684 0.6241 -0.1477 0.080 Uiso 1 4 e d . . .
H38A H 0.4784 0.3058 -0.2536 0.080 Uiso 1 4 e d . . .
H39A H 0.4587 0.1515 -0.2141 0.080 Uiso 1 4 e d . . .
H40A H 0.4053 0.1081 -0.0538 0.080 Uiso 1 4 e d . . .
H41A H 0.3721 0.2213 0.0642 0.080 Uiso 1 4 e d . . .
H44A H 0.3420 0.3217 0.1604 0.080 Uiso 1 4 e d . . .
H45A H 0.3094 0.4382 0.2722 0.080 Uiso 1 4 e d . . .
H48A H 0.2524 0.6108 0.1102 0.080 Uiso 1 4 e d . . .
H49A H 0.1822 0.7114 0.0730 0.080 Uiso 1 4 e d . . .
H50A H 0.1710 0.8430 0.1877 0.080 Uiso 1 4 e d . . .
H51A H 0.2357 0.8664 0.3304 0.080 Uiso 1 4 e d . . .
H52A H 0.3078 0.7651 0.3670 0.080 Uiso 1 4 e d . . .
H54A H 0.4360 0.5781 0.3219 0.080 Uiso 1 4 e d . . .
H55A H 0.4767 0.5725 0.4814 0.080 Uiso 1 4 e d . . .
H56A H 0.4183 0.5822 0.6513 0.080 Uiso 1 4 e d . . .
H57A H 0.3260 0.6060 0.6396 0.080 Uiso 1 4 e d . . .
H58A H 0.2822 0.6167 0.4611 0.080 Uiso 1 4 e d . . .

loop_
_atom_site_aniso_label
_atom_site_aniso_U_11
_atom_site_aniso_U_22
_atom_site_aniso_U_33
_atom_site_aniso_U_23
_atom_site_aniso_U_13
_atom_site_aniso_U_12
O1 0.119(2) 0.0847(15) 0.0684(15) -0.0250(12) 0.0045(15) 0.0133(13)
O2 0.0954(18) 0.1032(16) 0.0683(14) 0.0045(12) 0.0262(15) 0.0128(13)
N1 0.0657(18) 0.0619(16) 0.0492(15) 0.0052(13) 0.0103(15) 0.0158(13)
N2 0.068(2) 0.0676(17) 0.0499(16) -0.0017(13) -0.0041(17) 0.0251(13)
C1 0.0464(19) 0.0502(17) 0.0446(17) -0.0005(14) -0.0071(16) 0.0057(14)
C2 0.049(2) 0.0480(17) 0.0498(19) 0.0033(14) -0.0065(17) 0.0008(14)
C3 0.059(2) 0.0570(18) 0.058(2) -0.0003(16) -0.0028(19) -0.0008(16)
C4 0.064(2) 0.062(2) 0.066(2) 0.0016(16) -0.010(2) -0.0095(16)
C5 0.069(2) 0.0549(19) 0.061(2) -0.0085(15) -0.017(2) 0.0034(16)
C6 0.055(2) 0.0561(18) 0.0458(18) -0.0023(15) -0.0065(18) 0.0071(15)
C7 0.070(2) 0.070(2) 0.053(2) -0.0051(18) -0.013(2) 0.0193(18)
C8 0.053(2) 0.076(2) 0.0480(19) 0.0006(16) -0.0015(19) 0.0156(16)
C9 0.071(3) 0.103(3) 0.057(2) 0.0029(19) 0.006(2) 0.024(2)
C10 0.076(3) 0.135(3) 0.066(2) 0.018(2) 0.018(2) 0.020(2)
C11 0.075(3) 0.100(3) 0.084(3) 0.026(2) 0.020(2) 0.005(2)
C12 0.061(2) 0.080(2) 0.074(2) 0.0092(18) 0.011(2) 0.0060(17)
C13 0.049(2) 0.0620(19) 0.0545(19) 0.0082(16) -0.0032(18) 0.0101(15)
C14 0.050(2) 0.0568(18) 0.0467(18) 0.0006(15) -0.0038(17) 0.0051(15)
C15 0.058(2) 0.0544(18) 0.0576(19) 0.0000(15) -0.0022(18) -0.0010(14)
C16 0.065(2) 0.0563(19) 0.0507(19) -0.0083(14) 0.0017(19) 0.0024(15)
C17 0.053(2) 0.0546(18) 0.0508(19) 0.0017(15) 0.0010(18) 0.0036(15)
C18 0.062(2) 0.0535(18) 0.049(2) -0.0026(15) -0.002(2) 0.0058(16)
C19 0.070(2) 0.071(2) 0.059(2) 0.0065(16) 0.009(2) 0.0103(17)
C20 0.105(3) 0.075(2) 0.067(2) 0.0105(18) 0.017(3) 0.008(2)
C21 0.121(4) 0.073(2) 0.066(2) 0.0166(19) -0.004(3) 0.016(2)
C22 0.076(3) 0.084(2) 0.078(2) 0.005(2) -0.014(2) 0.0183(19)
C23 0.068(3) 0.068(2) 0.060(2) 0.0051(16) -0.003(2) 0.0094(17)
C24 0.054(2) 0.0565(19) 0.052(2) 0.0012(16) 0.005(2) 0.0031(16)
C25 0.059(2) 0.065(2) 0.058(2) 0.0015(16) -0.002(2) -0.0025(17)
C26 0.063(2) 0.090(2) 0.070(2) 0.018(2) -0.004(2) 0.0087(19)
C27 0.082(3) 0.080(2) 0.101(3) 0.009(2) 0.017(3) 0.031(2)
C28 0.096(3) 0.075(2) 0.080(3) -0.013(2) 0.011(3) 0.019(2)
C29 0.069(2) 0.069(2) 0.060(2) -0.0058(17) -0.005(2) 0.0092(17)
C30 0.0444(19) 0.0506(17) 0.0442(17) 0.0015(14) -0.0046(17) 0.0033(14)
C31 0.052(2) 0.0498(18) 0.0498(18) 0.0046(15) -0.0047(17) 0.0047(14)
C32 0.071(2) 0.0536(19) 0.064(2) -0.0001(16) 0.001(2) 0.0082(16)
C33 0.087(3) 0.055(2) 0.079(2) 0.0083(17) 0.004(2) -0.0068(17)
C34 0.068(2) 0.069(2) 0.060(2) 0.0107(17) 0.0064(19) -0.0011(17)
C35 0.050(2) 0.0594(19) 0.0477(18) 0.0048(15) -0.0011(18) 0.0050(14)
C36 0.052(2) 0.080(2) 0.0508(19) 0.0032(17) -0.0004(19) 0.0079(16)
C37 0.048(2) 0.067(2) 0.057(2) -0.0108(17) -0.0038(18) 0.0063(15)
C38 0.070(3) 0.088(2) 0.075(2) -0.019(2) -0.003(2) 0.003(2)
C39 0.087(3) 0.094(3) 0.099(3) -0.044(2) -0.002(3) 0.014(2)
C40 0.094(3) 0.058(2) 0.109(3) -0.017(2) -0.006(2) 0.0051(19)
C41 0.080(3) 0.056(2) 0.081(2) -0.0068(18) 0.000(2) 0.0047(17)
C42 0.050(2) 0.0535(19) 0.060(2) -0.0051(16) -0.0088(18) 0.0059(15)
C43 0.0449(19) 0.0501(18) 0.0516(18) -0.0006(15) -0.0040(17) 0.0025(14)
C44 0.068(2) 0.0504(18) 0.066(2) 0.0041(15) 0.010(2) -0.0006(15)
C45 0.067(2) 0.066(2) 0.062(2) 0.0050(17) 0.015(2) 0.0058(16)
C46 0.060(2) 0.0561(19) 0.0519(19) 0.0012(16) 0.0031(19) 0.0109(15)
C47 0.060(3) 0.066(2) 0.048(2) 0.0028(17) -0.002(2) 0.0154(17)
C48 0.077(3) 0.083(2) 0.062(2) 0.0017(18) 0.007(2) 0.0197(19)
C49 0.085(3) 0.134(3) 0.062(2) -0.001(2) -0.018(2) 0.030(2)
C50 0.113(4) 0.122(3) 0.087(3) 0.013(3) -0.001(3) 0.063(3)
C51 0.120(4) 0.081(3) 0.084(3) -0.003(2) -0.007(3) 0.043(2)
C52 0.086(3) 0.068(2) 0.069(2) -0.0045(18) -0.002(2) 0.0204(18)
C53 0.055(2) 0.0463(17) 0.064(2) 0.0010(15) -0.002(2) 0.0066(15)
C54 0.059(3) 0.0561(19) 0.099(3) -0.0132(18) -0.024(3) 0.0093(17)
C55 0.085(3) 0.062(2) 0.175(5) -0.032(3) -0.049(4) 0.021(2)
C56 0.203(6) 0.063(3) 0.108(4) -0.001(3) -0.098(5) 0.020(4)
C57 0.173(5) 0.074(3) 0.053(3) 0.0075(19) -0.009(4) -0.008(3)
C58 0.078(3) 0.076(2) 0.063(2) 0.0015(18) -0.002(2) -0.0057(17)

loop_
_geom_bond_atom_site_label_1
_geom_bond_atom_site_label_2
_geom_bond_distance
_geom_bond_site_symmetry_2
_geom_bond_publ_flag
O1 C7 1.236(3) . ?
O2 C36 1.233(2) . ?
N1 C18 1.414(3) . ?
N1 C24 1.426(3) . ?
N1 C17 1.430(3) . ?
N2 C47 1.409(3) . ?
N2 C53 1.415(3) . ?
N2 C46 1.432(3) . ?
C1 C6 1.415(3) . ?
C1 C14 1.423(3) . ?
C1 C2 1.434(3) . ?
C2 C3 1.405(3) . ?
C2 C17 1.424(3) . ?
C3 C4 1.357(3) . ?
C3 H3A 0.9832 . ?
C4 C5 1.391(3) . ?
C4 H4A 0.9905 . ?
C5 C6 1.372(3) . ?
C5 H5A 0.9743 . ?
C6 C7 1.478(3) . ?
C7 C8 1.471(3) . ?
C8 C13 1.402(3) . ?
C8 C9 1.404(3) . ?
C9 C10 1.364(4) . ?
C9 H9A 0.9549 . ?
C10 C11 1.373(4) . ?
C10 H10A 0.9572 . ?
C11 C12 1.380(3) . ?
C11 H11A 0.9985 . ?
C12 C13 1.398(3) . ?
C12 H12A 0.9786 . ?
C13 C14 1.477(3) . ?
C14 C15 1.371(3) . ?
C15 C16 1.402(3) . ?
C15 H15A 0.9456 . ?
C16 C17 1.363(3) . ?
C16 H16A 0.9848 . ?
C18 C23 1.388(4) . ?
C18 C19 1.391(3) . ?
C19 C20 1.384(4) . ?
C19 H19A 0.9780 . ?
C20 C21 1.365(4) . ?
C20 H20A 0.9964 . ?
C21 C22 1.374(3) . ?
C21 H21A 0.9180 . ?
C22 C23 1.373(4) . ?
C22 H22A 0.9106 . ?
C23 H23A 1.0038 . ?
C24 C25 1.382(4) . ?
C24 C29 1.388(3) . ?
C25 C26 1.382(3) . ?
C25 H25A 1.0127 . ?
C26 C27 1.363(4) . ?
C26 H26A 1.0381 . ?
C27 C28 1.365(4) . ?
C27 H27A 1.0025 . ?
C28 C29 1.382(4) . ?
C28 H28A 1.0030 . ?
C29 H29A 0.9669 . ?
C30 C35 1.416(3) . ?
C30 C43 1.421(3) . ?
C30 C31 1.422(3) . ?
C31 C32 1.409(3) . ?
C31 C46 1.420(3) . ?
C32 C33 1.364(3) . ?
C32 H32A 0.9883 . ?
C33 C34 1.389(3) . ?
C33 H33A 0.9606 . ?
C34 C35 1.375(3) . ?
C34 H34A 0.9837 . ?
C35 C36 1.482(3) . ?
C36 C37 1.472(3) . ?
C37 C42 1.396(3) . ?
C37 C38 1.402(3) . ?
C38 C39 1.366(4) . ?
C38 H38A 1.0038 . ?
C39 C40 1.376(4) . ?
C39 H39A 0.9380 . ?
C40 C41 1.379(3) . ?
C40 H40A 1.0037 . ?
C41 C42 1.407(3) . ?
C41 H41A 1.0051 . ?
C42 C43 1.476(3) . ?
C43 C44 1.369(3) . ?
C44 C45 1.399(3) . ?
C44 H44A 0.9738 . ?
C45 C46 1.365(3) . ?
C45 H45A 0.9493 . ?
C47 C48 1.378(4) . ?
C47 C52 1.383(3) . ?
C48 C49 1.397(4) . ?
C48 H48A 0.9275 . ?
C49 C50 1.356(4) . ?
C49 H49A 0.9226 . ?
C50 C51 1.361(5) . ?
C50 H50A 0.9339 . ?
C51 C52 1.378(4) . ?
C51 H51A 0.9680 . ?
C52 H52A 0.9722 . ?
C53 C54 1.373(4) . ?
C53 C58 1.391(3) . ?
C54 C55 1.380(5) . ?
C54 H54A 0.9960 . ?
C55 C56 1.340(5) . ?
C55 H55A 0.9546 . ?
C56 C57 1.360(5) . ?
C56 H56A 0.8709 . ?
C57 C58 1.369(5) . ?
C57 H57A 0.9456 . ?
C58 H58A 0.9181 . ?

loop_
_cod_related_entry_id
_cod_related_entry_database
_cod_related_entry_code
1 ChemSpider 30653800
